data_1502907
loop_
_publ_author_name
'Zhang, Zhi-Wei'
'Li, Wei-Dong Z'

_publ_section_title
;
 A facile total synthesis of hainanensine via an unusual
 rearrangement--annulation cascade.
;
_journal_issue 8
_journal_name_full 'Organic letters'
_journal_page_first 1649
_journal_page_last 1651
_journal_paper_doi 10.1021/ol1003324
_journal_volume 12
_journal_year 2010
_chemical_formula_sum 'C18 H21 N O4'
_chemical_formula_weight 315.36
_chemical_name_systematic
; 
 ? 
;
_space_group_IT_number 14
_symmetry_cell_setting monoclinic
_symmetry_space_group_name_Hall '-P 2ybc'
_symmetry_space_group_name_H-M 'P 1 21/c 1'
_atom_sites_solution_hydrogens geom
_atom_sites_solution_primary direct
_atom_sites_solution_secondary difmap
_audit_creation_method SHELXL-97
_cell_angle_alpha 90.00
_cell_angle_beta 101.510(6)
_cell_angle_gamma 90.00
_cell_formula_units_Z 4
_cell_length_a 8.465(3)
_cell_length_b 9.532(3)
_cell_length_c 19.588(7)
_cell_measurement_reflns_used 1909
_cell_measurement_temperature 294(2)
_cell_measurement_theta_max 25.81
_cell_measurement_theta_min 2.39
_cell_volume 1548.7(9)
_computing_cell_refinement 'Bruker SMART'
_computing_data_collection 'Bruker SMART'
_computing_data_reduction 'Bruker SAINT'
_computing_molecular_graphics 'Bruker SHELXTL'
_computing_publication_material 'Bruker SHELXTL'
_computing_structure_refinement 'SHELXL-97 (Sheldrick, 1997)'
_computing_structure_solution 'SHELXS-97 (Sheldrick, 1990)'
_diffrn_ambient_temperature 294(2)
_diffrn_measured_fraction_theta_full 0.999
_diffrn_measured_fraction_theta_max 0.999
_diffrn_measurement_device_type 'CCD area detector'
_diffrn_measurement_method 'phi and omega scans'
_diffrn_radiation_monochromator graphite
_diffrn_radiation_source 'fine-focus sealed tube'
_diffrn_radiation_type MoK\a
_diffrn_radiation_wavelength 0.71073
_diffrn_reflns_av_R_equivalents 0.0727
_diffrn_reflns_av_sigmaI/netI 0.0696
_diffrn_reflns_limit_h_max 10
_diffrn_reflns_limit_h_min -8
_diffrn_reflns_limit_k_max 10
_diffrn_reflns_limit_k_min -11
_diffrn_reflns_limit_l_max 23
_diffrn_reflns_limit_l_min -23
_diffrn_reflns_number 7593
_diffrn_reflns_theta_full 25.02
_diffrn_reflns_theta_max 25.02
_diffrn_reflns_theta_min 2.12
_exptl_absorpt_coefficient_mu 0.095
_exptl_absorpt_correction_T_max 0.9886
_exptl_absorpt_correction_T_min 0.9793
_exptl_absorpt_correction_type multi-scan
_exptl_absorpt_process_details SADABS
_exptl_crystal_density_diffrn 1.353
_exptl_crystal_density_meas ?
_exptl_crystal_density_method 'not measured'
_exptl_crystal_F_000 672
_exptl_crystal_size_max 0.22
_exptl_crystal_size_mid 0.18
_exptl_crystal_size_min 0.12
_refine_diff_density_max 0.207
_refine_diff_density_min -0.227
_refine_diff_density_rms 0.053
_refine_ls_extinction_method none
_refine_ls_goodness_of_fit_ref 1.010
_refine_ls_hydrogen_treatment constr
_refine_ls_matrix_type full
_refine_ls_number_parameters 212
_refine_ls_number_reflns 2732
_refine_ls_number_restraints 0
_refine_ls_restrained_S_all 1.010
_refine_ls_R_factor_all 0.0922
_refine_ls_R_factor_gt 0.0502
_refine_ls_shift/su_max 0.000
_refine_ls_shift/su_mean 0.000
_refine_ls_structure_factor_coef Fsqd
_refine_ls_weighting_details 'calc w=1/[\s^2^(Fo^2^)+(0.0778P)^2^+0.0427P] where P=(Fo^2^+2Fc^2^)/3'
_refine_ls_weighting_scheme calc
_refine_ls_wR_factor_gt 0.1215
_refine_ls_wR_factor_ref 0.1459
_reflns_number_gt 1760
_reflns_number_total 2732
_reflns_threshold_expression >2sigma(I)
_cod_data_source_file ol1003324_si_001.cif
_cod_data_source_block 061121a
_cod_depositor_comments
;
The following automatic conversions were performed:

'_symmetry_cell_setting' value 'Monoclinic' changed to 'monoclinic'
according to /home/saulius/struct/CIF-dictionaries/cif_core.dic
dictionary named 'cif_core.dic' version 2.4.2 from
2011-04-26.

'_exptl_absorpt_correction_type' value 'MULTI-SCAN'
changed to 'multi-scan' according to
/home/saulius/struct/CIF-dictionaries/cif_core.dic dictionary named
'cif_core.dic' version 2.4.2 from
2011-04-26.

'_refine_ls_hydrogen_treatment' value 'CONSTR' changed
to 'constr' according to
/home/saulius/struct/CIF-dictionaries/cif_core.dic dictionary named
'cif_core.dic' version 2.4.2 from 2011-04-26.

Automatic conversion script
Id: cif_fix_values 1715 2011-07-08 13:25:40Z adriana 

The following automatic conversions were performed:

'_exptl_crystal_density_meas' value 'NONE' was changed to '?' - the
value is perceived as not measured.

Automatic conversion script
Id: cif_fix_values 3008 2015-01-20 13:52:24Z robertas 
;
_cod_original_sg_symbol_H-M P2(1)/c
_cod_database_code 1502907

loop_
_symmetry_equiv_pos_as_xyz
'x, y, z'
'-x, y+1/2, -z+1/2'
'-x, -y, -z'
'x, -y-1/2, z-1/2'

loop_
_atom_site_label
_atom_site_type_symbol
_atom_site_fract_x
_atom_site_fract_y
_atom_site_fract_z
_atom_site_U_iso_or_equiv
_atom_site_adp_type
_atom_site_occupancy
_atom_site_symmetry_multiplicity
_atom_site_calc_flag
_atom_site_refinement_flags
O1 O 0.4883(2) 0.7261(2) 0.28880(10) 0.0529(5) Uani 1 1 d .
O2 O 0.3591(2) 0.92715(17) 0.35578(8) 0.0413(5) Uani 1 1 d .
O3 O 0.1813(2) 0.92296(17) 0.47737(9) 0.0395(5) Uani 1 1 d .
H3 H 0.1503 1.0019 0.4849 0.059 Uiso 1 1 calc R
O4 O -0.1311(2) 0.80482(18) 0.48540(9) 0.0469(5) Uani 1 1 d .
N1 N -0.1693(2) 0.4065(2) 0.37992(10) 0.0372(5) Uani 1 1 d .
C1 C 0.3595(3) 0.6873(3) 0.31714(12) 0.0360(6) Uani 1 1 d .
C2 C 0.2915(3) 0.5563(3) 0.31302(13) 0.0382(7) Uani 1 1 d .
H2 H 0.3359 0.4859 0.2899 0.046 Uiso 1 1 calc R
C3 C 0.1584(3) 0.5245(2) 0.34211(12) 0.0331(6) Uani 1 1 d .
C4 C 0.0920(3) 0.3785(3) 0.33956(14) 0.0418(7) Uani 1 1 d .
H4A H 0.1309 0.3338 0.3842 0.050 Uiso 1 1 calc R
H4B H 0.1335 0.3256 0.3047 0.050 Uiso 1 1 calc R
C5 C -0.0900(3) 0.3704(3) 0.32299(13) 0.0436(7) Uani 1 1 d .
H5A H -0.1297 0.4327 0.2842 0.052 Uiso 1 1 calc R
H5B H -0.1211 0.2757 0.3079 0.052 Uiso 1 1 calc R
C6 C -0.3018(3) 0.3193(3) 0.39219(15) 0.0491(7) Uani 1 1 d .
H6A H -0.2642 0.2258 0.4068 0.059 Uiso 1 1 calc R
H6B H -0.3850 0.3119 0.3504 0.059 Uiso 1 1 calc R
C7 C -0.3647(3) 0.3928(3) 0.44896(15) 0.0505(7) Uani 1 1 d .
H7A H -0.3400 0.3392 0.4919 0.061 Uiso 1 1 calc R
H7B H -0.4806 0.4046 0.4360 0.061 Uiso 1 1 calc R
C8 C -0.2816(3) 0.5339(3) 0.45819(14) 0.0413(7) Uani 1 1 d .
H8A H -0.3576 0.6088 0.4422 0.050 Uiso 1 1 calc R
H8B H -0.2335 0.5501 0.5068 0.050 Uiso 1 1 calc R
C9 C -0.1544(3) 0.5273(3) 0.41495(12) 0.0327(6) Uani 1 1 d .
C10 C -0.0435(3) 0.6315(2) 0.41128(12) 0.0317(6) Uani 1 1 d .
C11 C 0.0917(3) 0.6327(2) 0.37477(11) 0.0298(6) Uani 1 1 d .
C12 C 0.1632(3) 0.7659(2) 0.38022(11) 0.0279(5) Uani 1 1 d .
C13 C 0.2954(3) 0.7936(2) 0.35222(12) 0.0323(6) Uani 1 1 d .
C14 C -0.0468(3) 0.7657(2) 0.44416(12) 0.0331(6) Uani 1 1 d .
C15 C 0.0751(3) 0.8641(2) 0.41929(12) 0.0313(6) Uani 1 1 d .
C16 C -0.0164(3) 0.9766(3) 0.37220(14) 0.0466(7) Uani 1 1 d .
H16A H -0.0764 1.0336 0.3985 0.070 Uiso 1 1 calc R
H16B H -0.0892 0.9329 0.3343 0.070 Uiso 1 1 calc R
H16C H 0.0586 1.0343 0.3541 0.070 Uiso 1 1 calc R
C17 C 0.5036(4) 0.9413(3) 0.40756(16) 0.0625(9) Uani 1 1 d .
H17A H 0.4885 0.8985 0.4502 0.094 Uiso 1 1 calc R
H17B H 0.5282 1.0389 0.4155 0.094 Uiso 1 1 calc R
H17C H 0.5909 0.8958 0.3918 0.094 Uiso 1 1 calc R
C18 C 0.5612(4) 0.6222(3) 0.25483(16) 0.0628(9) Uani 1 1 d .
H18A H 0.5973 0.5469 0.2867 0.094 Uiso 1 1 calc R
H18B H 0.6516 0.6616 0.2388 0.094 Uiso 1 1 calc R
H18C H 0.4844 0.5870 0.2158 0.094 Uiso 1 1 calc R

loop_
_atom_site_aniso_label
_atom_site_aniso_U_11
_atom_site_aniso_U_22
_atom_site_aniso_U_33
_atom_site_aniso_U_23
_atom_site_aniso_U_13
_atom_site_aniso_U_12
O1 0.0520(12) 0.0557(13) 0.0605(12) -0.0050(10) 0.0342(10) 0.0013(10)
O2 0.0452(11) 0.0338(10) 0.0484(11) 0.0006(8) 0.0180(9) -0.0073(8)
O3 0.0446(11) 0.0303(10) 0.0437(10) -0.0124(8) 0.0091(9) -0.0002(8)
O4 0.0485(11) 0.0403(11) 0.0604(12) -0.0174(9) 0.0311(10) -0.0031(9)
N1 0.0394(12) 0.0291(12) 0.0434(12) -0.0068(10) 0.0089(10) -0.0051(10)
C1 0.0352(14) 0.0414(15) 0.0338(14) 0.0021(12) 0.0128(12) 0.0047(12)
C2 0.0380(15) 0.0379(16) 0.0404(15) -0.0088(12) 0.0120(12) 0.0102(12)
C3 0.0357(14) 0.0284(13) 0.0349(14) -0.0064(11) 0.0063(12) 0.0046(11)
C4 0.0475(16) 0.0314(14) 0.0472(16) -0.0108(12) 0.0109(13) 0.0054(12)
C5 0.0498(17) 0.0328(14) 0.0471(16) -0.0133(12) 0.0072(14) -0.0028(12)
C6 0.0513(17) 0.0319(15) 0.0628(18) 0.0007(13) 0.0084(15) -0.0123(13)
C7 0.0460(17) 0.0469(17) 0.0602(18) 0.0062(15) 0.0144(15) -0.0059(13)
C8 0.0389(15) 0.0401(15) 0.0474(16) -0.0008(12) 0.0146(13) -0.0024(12)
C9 0.0325(13) 0.0312(13) 0.0332(13) 0.0002(11) 0.0038(11) 0.0026(11)
C10 0.0324(13) 0.0280(13) 0.0362(14) -0.0045(11) 0.0106(11) -0.0005(11)
C11 0.0299(13) 0.0289(13) 0.0309(13) -0.0045(10) 0.0066(11) 0.0025(11)
C12 0.0300(13) 0.0257(12) 0.0289(12) -0.0001(10) 0.0080(11) 0.0014(10)
C13 0.0366(14) 0.0302(14) 0.0297(13) 0.0005(10) 0.0057(11) 0.0014(11)
C14 0.0306(13) 0.0318(14) 0.0375(14) -0.0041(11) 0.0079(12) 0.0041(11)
C15 0.0363(14) 0.0247(13) 0.0336(13) -0.0052(10) 0.0083(11) -0.0003(11)
C16 0.0527(17) 0.0384(15) 0.0506(17) 0.0019(13) 0.0154(14) 0.0137(13)
C17 0.059(2) 0.070(2) 0.0563(19) -0.0058(16) 0.0064(16) -0.0243(16)
C18 0.064(2) 0.069(2) 0.067(2) 0.0106(17) 0.0397(17) 0.0296(17)

loop_
_atom_type_symbol
_atom_type_description
_atom_type_scat_dispersion_real
_atom_type_scat_dispersion_imag
_atom_type_scat_source
C C 0.0033 0.0016 'International Tables Vol C Tables 4.2.6.8 and 6.1.1.4'
H H 0.0000 0.0000 'International Tables Vol C Tables 4.2.6.8 and 6.1.1.4'
N N 0.0061 0.0033 'International Tables Vol C Tables 4.2.6.8 and 6.1.1.4'
O O 0.0106 0.0060 'International Tables Vol C Tables 4.2.6.8 and 6.1.1.4'

loop_
_geom_angle_atom_site_label_1
_geom_angle_atom_site_label_2
_geom_angle_atom_site_label_3
_geom_angle
C1 O1 C18 117.5(2)
C13 O2 C17 113.13(19)
C15 O3 H3 109.5
C9 N1 C5 126.0(2)
C9 N1 C6 113.9(2)
C5 N1 C6 118.8(2)
O1 C1 C2 125.5(2)
O1 C1 C13 115.0(2)
C2 C1 C13 119.4(2)
C1 C2 C3 122.6(2)
C1 C2 H2 118.7
C3 C2 H2 118.7
C11 C3 C2 117.5(2)
C11 C3 C4 121.3(2)
C2 C3 C4 121.2(2)
C3 C4 C5 114.5(2)
C3 C4 H4A 108.6
C5 C4 H4A 108.6
C3 C4 H4B 108.6
C5 C4 H4B 108.6
H4A C4 H4B 107.6
N1 C5 C4 115.5(2)
N1 C5 H5A 108.4
C4 C5 H5A 108.4
N1 C5 H5B 108.4
C4 C5 H5B 108.4
H5A C5 H5B 107.5
N1 C6 C7 104.8(2)
N1 C6 H6A 110.8
C7 C6 H6A 110.8
N1 C6 H6B 110.8
C7 C6 H6B 110.8
H6A C6 H6B 108.9
C6 C7 C8 106.2(2)
C6 C7 H7A 110.5
C8 C7 H7A 110.5
C6 C7 H7B 110.5
C8 C7 H7B 110.5
H7A C7 H7B 108.7
C9 C8 C7 105.3(2)
C9 C8 H8A 110.7
C7 C8 H8A 110.7
C9 C8 H8B 110.7
C7 C8 H8B 110.7
H8A C8 H8B 108.8
N1 C9 C10 126.2(2)
N1 C9 C8 108.8(2)
C10 C9 C8 124.9(2)
C9 C10 C14 123.0(2)
C9 C10 C11 129.6(2)
C14 C10 C11 107.4(2)
C3 C11 C12 119.9(2)
C3 C11 C10 130.3(2)
C12 C11 C10 109.7(2)
C13 C12 C11 121.4(2)
C13 C12 C15 127.9(2)
C11 C12 C15 110.7(2)
C12 C13 O2 120.1(2)
C12 C13 C1 119.2(2)
O2 C13 C1 120.6(2)
O4 C14 C10 128.9(2)
O4 C14 C15 122.1(2)
C10 C14 C15 109.0(2)
O3 C15 C12 110.87(18)
O3 C15 C16 111.9(2)
C12 C15 C16 112.06(19)
O3 C15 C14 110.13(18)
C12 C15 C14 102.31(18)
C16 C15 C14 109.2(2)
C15 C16 H16A 109.5
C15 C16 H16B 109.5
H16A C16 H16B 109.5
C15 C16 H16C 109.5
H16A C16 H16C 109.5
H16B C16 H16C 109.5
O2 C17 H17A 109.5
O2 C17 H17B 109.5
H17A C17 H17B 109.5
O2 C17 H17C 109.5
H17A C17 H17C 109.5
H17B C17 H17C 109.5
O1 C18 H18A 109.5
O1 C18 H18B 109.5
H18A C18 H18B 109.5
O1 C18 H18C 109.5
H18A C18 H18C 109.5
H18B C18 H18C 109.5

loop_
_geom_bond_atom_site_label_1
_geom_bond_atom_site_label_2
_geom_bond_distance
O1 C1 1.370(3)
O1 C18 1.403(3)
O2 C13 1.379(3)
O2 C17 1.431(3)
O3 C15 1.417(3)
O3 H3 0.8200
O4 C14 1.237(3)
N1 C9 1.333(3)
N1 C5 1.453(3)
N1 C6 1.454(3)
C1 C2 1.370(3)
C1 C13 1.393(3)
C2 C3 1.393(3)
C2 H2 0.9300
C3 C11 1.392(3)
C3 C4 1.498(3)
C4 C5 1.512(4)
C4 H4A 0.9700
C4 H4B 0.9700
C5 H5A 0.9700
C5 H5B 0.9700
C6 C7 1.499(4)
C6 H6A 0.9700
C6 H6B 0.9700
C7 C8 1.512(4)
C7 H7A 0.9700
C7 H7B 0.9700
C8 C9 1.498(3)
C8 H8A 0.9700
C8 H8B 0.9700
C9 C10 1.379(3)
C10 C14 1.435(3)
C10 C11 1.466(3)
C11 C12 1.401(3)
C12 C13 1.367(3)
C12 C15 1.499(3)
C14 C15 1.544(3)
C15 C16 1.521(3)
C16 H16A 0.9600
C16 H16B 0.9600
C16 H16C 0.9600
C17 H17A 0.9600
C17 H17B 0.9600
C17 H17C 0.9600
C18 H18A 0.9600
C18 H18B 0.9600
C18 H18C 0.9600

loop_
_geom_torsion_atom_site_label_1
_geom_torsion_atom_site_label_2
_geom_torsion_atom_site_label_3
_geom_torsion_atom_site_label_4
_geom_torsion
C18 O1 C1 C2 -2.5(4)
C18 O1 C1 C13 177.9(2)
O1 C1 C2 C3 -178.9(2)
C13 C1 C2 C3 0.6(4)
C1 C2 C3 C11 1.7(4)
C1 C2 C3 C4 -177.1(2)
C11 C3 C4 C5 43.0(3)
C2 C3 C4 C5 -138.3(2)
C9 N1 C5 C4 57.2(3)
C6 N1 C5 C4 -136.4(2)
C3 C4 C5 N1 -76.2(3)
C9 N1 C6 C7 -6.8(3)
C5 N1 C6 C7 -174.7(2)
N1 C6 C7 C8 9.5(3)
C6 C7 C8 C9 -9.1(3)
C5 N1 C9 C10 -10.7(4)
C6 N1 C9 C10 -177.6(2)
C5 N1 C9 C8 167.9(2)
C6 N1 C9 C8 1.0(3)
C7 C8 C9 N1 5.2(3)
C7 C8 C9 C10 -176.2(2)
N1 C9 C10 C14 172.4(2)
C8 C9 C10 C14 -5.9(4)
N1 C9 C10 C11 -6.2(4)
C8 C9 C10 C11 175.5(2)
C2 C3 C11 C12 -2.9(3)
C4 C3 C11 C12 175.8(2)
C2 C3 C11 C10 -178.2(2)
C4 C3 C11 C10 0.6(4)
C9 C10 C11 C3 -9.8(4)
C14 C10 C11 C3 171.4(2)
C9 C10 C11 C12 174.6(2)
C14 C10 C11 C12 -4.2(3)
C3 C11 C12 C13 1.9(3)
C10 C11 C12 C13 178.1(2)
C3 C11 C12 C15 -178.0(2)
C10 C11 C12 C15 -1.9(3)
C11 C12 C13 O2 177.2(2)
C15 C12 C13 O2 -2.8(3)
C11 C12 C13 C1 0.5(3)
C15 C12 C13 C1 -179.6(2)
C17 O2 C13 C12 103.8(3)
C17 O2 C13 C1 -79.5(3)
O1 C1 C13 C12 177.8(2)
C2 C1 C13 C12 -1.7(3)
O1 C1 C13 O2 1.1(3)
C2 C1 C13 O2 -178.5(2)
C9 C10 C14 O4 8.7(4)
C11 C10 C14 O4 -172.5(2)
C9 C10 C14 C15 -170.5(2)
C11 C10 C14 C15 8.4(2)
C13 C12 C15 O3 -56.0(3)
C11 C12 C15 O3 124.0(2)
C13 C12 C15 C16 69.8(3)
C11 C12 C15 C16 -110.2(2)
C13 C12 C15 C14 -173.4(2)
C11 C12 C15 C14 6.6(2)
O4 C14 C15 O3 53.7(3)
C10 C14 C15 O3 -127.0(2)
O4 C14 C15 C12 171.7(2)
C10 C14 C15 C12 -9.1(2)
O4 C14 C15 C16 -69.5(3)
C10 C14 C15 C16 109.8(2)
